data_4335864
loop_
_publ_author_name
'Eric S. Wiedner'
'John A. S. Roberts'
'William G. Dougherty'
'W. Scott Kassel'
'Daniel L. DuBois'
'R. Morris Bullock'

_publ_section_title
;
 Synthesis and Electrochemical Studies of Cobalt(III) Monohydride
 Complexes Containing Pendant Amines
;
_journal_name_full 'Inorganic Chemistry'
_journal_page_first 9975
_journal_page_last 9988
_journal_paper_doi 10.1021/ic401232g
_journal_volume 52
_journal_year 2013
_chemical_formula_sum 'C48 H53 B2 Co F8 N4 P4'
_chemical_formula_weight 1042.37
_chemical_name_systematic
; 
 ? 
;
_space_group_IT_number 14
_symmetry_cell_setting monoclinic
_symmetry_space_group_name_Hall '-P 2ybc'
_symmetry_space_group_name_H-M 'P 1 21/c 1'
_atom_sites_solution_hydrogens geom
_atom_sites_solution_primary direct
_atom_sites_solution_secondary difmap
_audit_creation_method SHELXL-97
_cell_angle_alpha 90.00
_cell_angle_beta 102.536(2)
_cell_angle_gamma 90.00
_cell_formula_units_Z 4
_cell_length_a 20.6942(8)
_cell_length_b 18.8403(7)
_cell_length_c 12.7507(5)
_cell_measurement_reflns_used 9976
_cell_measurement_temperature 100(2)
_cell_measurement_theta_max 33.10
_cell_measurement_theta_min 2.55
_cell_volume 4852.8(3)
_computing_cell_refinement 'Bruker SAINT'
_computing_data_collection 'Bruker APEX2'
_computing_data_reduction 'Bruker SAINT'
_computing_molecular_graphics 'Bruker SHELXTL'
_computing_publication_material 'Bruker SHELXTL'
_computing_structure_refinement 'SHELXL-97 (Sheldrick, 2008)'
_computing_structure_solution 'SHELXS-97 (Sheldrick, 2008)'
_diffrn_ambient_temperature 100(2)
_diffrn_measured_fraction_theta_full 1.000
_diffrn_measured_fraction_theta_max 0.988
_diffrn_measurement_device_type 'Bruker APEX-II CCD'
_diffrn_measurement_method '\f and \w scans'
_diffrn_radiation_monochromator graphite
_diffrn_radiation_source 'fine-focus sealed tube'
_diffrn_radiation_type MoK\a
_diffrn_radiation_wavelength 0.71073
_diffrn_reflns_av_R_equivalents 0.0439
_diffrn_reflns_av_sigmaI/netI 0.0448
_diffrn_reflns_limit_h_max 31
_diffrn_reflns_limit_h_min -31
_diffrn_reflns_limit_k_max 12
_diffrn_reflns_limit_k_min -29
_diffrn_reflns_limit_l_max 19
_diffrn_reflns_limit_l_min -19
_diffrn_reflns_number 83601
_diffrn_reflns_theta_full 25.00
_diffrn_reflns_theta_max 33.30
_diffrn_reflns_theta_min 1.96
_exptl_absorpt_coefficient_mu 0.555
_exptl_absorpt_correction_T_max 0.9465
_exptl_absorpt_correction_T_min 0.8876
_exptl_absorpt_correction_type multi-scan
_exptl_absorpt_process_details SADABS
_exptl_crystal_colour green
_exptl_crystal_density_diffrn 1.427
_exptl_crystal_description block
_exptl_crystal_F_000 2152
_exptl_crystal_size_max 0.22
_exptl_crystal_size_mid 0.22
_exptl_crystal_size_min 0.10
_refine_diff_density_max 0.823
_refine_diff_density_min -0.635
_refine_diff_density_rms 0.075
_refine_ls_extinction_method none
_refine_ls_goodness_of_fit_ref 1.008
_refine_ls_hydrogen_treatment mixed
_refine_ls_matrix_type full
_refine_ls_number_parameters 610
_refine_ls_number_reflns 18512
_refine_ls_number_restraints 0
_refine_ls_restrained_S_all 1.008
_refine_ls_R_factor_all 0.0717
_refine_ls_R_factor_gt 0.0417
_refine_ls_shift/su_max 0.001
_refine_ls_shift/su_mean 0.000
_refine_ls_structure_factor_coef Fsqd
_refine_ls_weighting_details 'calc w=1/[\s^2^(Fo^2^)+(0.0470P)^2^+2.6280P] where P=(Fo^2^+2Fc^2^)/3'
_refine_ls_weighting_scheme calc
_refine_ls_wR_factor_gt 0.0953
_refine_ls_wR_factor_ref 0.1093
_reflns_number_gt 13277
_reflns_number_total 18512
_reflns_threshold_expression >2sigma(I)
_cod_data_source_file ic401232g_si_002_3.cif
_cod_data_source_block '[HCo(L2)(CH3CN)][BF4]2'
_cod_database_code 4335864

loop_
_symmetry_equiv_pos_as_xyz
'x, y, z'
'-x, y+1/2, -z+1/2'
'-x, -y, -z'
'x, -y-1/2, z-1/2'

loop_
_atom_site_label
_atom_site_type_symbol
_atom_site_fract_x
_atom_site_fract_y
_atom_site_fract_z
_atom_site_U_iso_or_equiv
_atom_site_adp_type
_atom_site_occupancy
_atom_site_symmetry_multiplicity
_atom_site_calc_flag
_atom_site_refinement_flags
Co1 Co 0.272241(9) 0.483781(11) 0.771677(15) 0.01388(5) Uani 1 1 d .
H1B H 0.2803(11) 0.4619(12) 0.6719(18) 0.039(6) Uiso 1 1 d .
B1 B 0.59351(10) 0.42510(10) 0.82607(15) 0.0234(4) Uani 1 1 d .
F1 F 0.55171(5) 0.43067(6) 0.89864(9) 0.0334(3) Uani 1 1 d .
F2 F 0.62762(7) 0.36157(6) 0.84263(12) 0.0477(3) Uani 1 1 d .
F3 F 0.63843(5) 0.48115(5) 0.84252(8) 0.0256(2) Uani 1 1 d .
F4 F 0.55616(6) 0.42855(7) 0.72233(9) 0.0373(3) Uani 1 1 d .
B2 B 0.15175(10) 0.33706(12) 0.08325(16) 0.0286(4) Uani 1 1 d .
F5 F 0.13707(7) 0.34216(12) 0.18147(10) 0.0727(6) Uani 1 1 d .
F6 F 0.18734(7) 0.27525(8) 0.07719(14) 0.0601(4) Uani 1 1 d .
F7 F 0.18968(9) 0.39317(9) 0.06482(18) 0.0833(6) Uani 1 1 d .
F8 F 0.09476(7) 0.33579(9) 0.00534(10) 0.0569(4) Uani 1 1 d .
N1 N 0.38306(6) 0.35827(7) 0.96144(10) 0.0162(2) Uani 1 1 d .
N2 N 0.35841(6) 0.35573(7) 0.66962(10) 0.0189(2) Uani 1 1 d .
N3 N 0.25768(6) 0.51335(7) 0.91074(10) 0.0191(2) Uani 1 1 d .
P1 P 0.163969(18) 0.47435(2) 0.70116(3) 0.01607(7) Uani 1 1 d .
P2 P 0.271360(18) 0.37056(2) 0.80677(3) 0.01484(7) Uani 1 1 d .
P3 P 0.378348(18) 0.46483(2) 0.81845(3) 0.01475(7) Uani 1 1 d .
P4 P 0.300184(19) 0.59444(2) 0.73629(3) 0.01641(7) Uani 1 1 d .
C1 C 0.06380(9) 0.46621(11) 0.81905(14) 0.0284(4) Uani 1 1 d .
H1A H 0.0640 0.4163 0.8083 0.034 Uiso 1 1 calc R
C2 C 0.01926(10) 0.49638(13) 0.87328(16) 0.0375(5) Uani 1 1 d .
H2A H -0.0109 0.4668 0.8996 0.045 Uiso 1 1 calc R
C3 C 0.01816(10) 0.56884(13) 0.88947(15) 0.0361(5) Uani 1 1 d .
H3A H -0.0137 0.5891 0.9242 0.043 Uiso 1 1 calc R
C4 C 0.06334(10) 0.61150(11) 0.85507(15) 0.0326(4) Uani 1 1 d .
H4A H 0.0636 0.6612 0.8675 0.039 Uiso 1 1 calc R
C5 C 0.10858(9) 0.58152(10) 0.80208(15) 0.0272(3) Uani 1 1 d .
H5A H 0.1405 0.6110 0.7801 0.033 Uiso 1 1 calc R
C6 C 0.10802(7) 0.50892(9) 0.78060(12) 0.0202(3) Uani 1 1 d .
C7 C 0.15864(9) 0.48182(10) 0.48347(13) 0.0263(3) Uani 1 1 d .
H7A H 0.1923 0.4467 0.4985 0.032 Uiso 1 1 calc R
C8 C 0.13685(10) 0.50623(11) 0.37888(14) 0.0335(4) Uani 1 1 d .
H8A H 0.1547 0.4870 0.3224 0.040 Uiso 1 1 calc R
C9 C 0.08889(10) 0.55876(11) 0.35760(15) 0.0354(4) Uani 1 1 d .
H9A H 0.0748 0.5766 0.2866 0.042 Uiso 1 1 calc R
C10 C 0.06169(11) 0.58518(12) 0.43888(17) 0.0388(5) Uani 1 1 d .
H10A H 0.0287 0.6210 0.4237 0.047 Uiso 1 1 calc R
C11 C 0.08228(9) 0.55968(11) 0.54298(15) 0.0315(4) Uani 1 1 d .
H11A H 0.0626 0.5774 0.5984 0.038 Uiso 1 1 calc R
C12 C 0.13163(8) 0.50829(9) 0.56643(12) 0.0202(3) Uani 1 1 d .
C13 C 0.14672(7) 0.37869(8) 0.68674(12) 0.0182(3) Uani 1 1 d .
H13A H 0.0988 0.3702 0.6806 0.022 Uiso 1 1 calc R
H13B H 0.1588 0.3610 0.6204 0.022 Uiso 1 1 calc R
C14 C 0.18637(7) 0.33848(8) 0.78398(12) 0.0185(3) Uani 1 1 d .
H14A H 0.1848 0.2868 0.7696 0.022 Uiso 1 1 calc R
H14B H 0.1677 0.3475 0.8480 0.022 Uiso 1 1 calc R
C15 C 0.31149(7) 0.34774(8) 0.94588(11) 0.0176(3) Uani 1 1 d .
H15A H 0.2938 0.3782 0.9964 0.021 Uiso 1 1 calc R
H15B H 0.3020 0.2976 0.9606 0.021 Uiso 1 1 calc R
C16 C 0.42516(8) 0.35065(9) 1.15840(12) 0.0213(3) Uani 1 1 d .
H16A H 0.4019 0.3927 1.1683 0.026 Uiso 1 1 calc R
C17 C 0.46411(9) 0.31630(9) 1.24637(13) 0.0258(3) Uani 1 1 d .
H17A H 0.4678 0.3353 1.3164 0.031 Uiso 1 1 calc R
C18 C 0.49746(8) 0.25490(9) 1.23241(14) 0.0252(3) Uani 1 1 d .
H18A H 0.5241 0.2317 1.2927 0.030 Uiso 1 1 calc R
C19 C 0.49205(8) 0.22711(9) 1.13048(14) 0.0256(3) Uani 1 1 d .
H19A H 0.5145 0.1844 1.1209 0.031 Uiso 1 1 calc R
C20 C 0.45385(8) 0.26149(9) 1.04211(13) 0.0224(3) Uani 1 1 d .
H20A H 0.4507 0.2427 0.9721 0.027 Uiso 1 1 calc R
C21 C 0.42046(7) 0.32301(8) 1.05596(11) 0.0160(3) Uani 1 1 d .
C22 C 0.40388(7) 0.43231(8) 0.95643(11) 0.0170(3) Uani 1 1 d .
H22A H 0.4526 0.4358 0.9805 0.020 Uiso 1 1 calc R
H22B H 0.3835 0.4618 1.0048 0.020 Uiso 1 1 calc R
C23 C 0.41007(7) 0.39474(9) 0.74039(12) 0.0195(3) Uani 1 1 d .
H23A H 0.4390 0.4170 0.6972 0.023 Uiso 1 1 calc R
H23B H 0.4374 0.3611 0.7911 0.023 Uiso 1 1 calc R
C24 C 0.38224(9) 0.40978(9) 0.50773(13) 0.0246(3) Uani 1 1 d .
H24A H 0.4222 0.4290 0.5489 0.029 Uiso 1 1 calc R
C25 C 0.36577(10) 0.42129(10) 0.39765(14) 0.0300(4) Uani 1 1 d .
H25A H 0.3947 0.4483 0.3647 0.036 Uiso 1 1 calc R
C26 C 0.30807(10) 0.39424(11) 0.33500(14) 0.0311(4) Uani 1 1 d .
H26A H 0.2971 0.4022 0.2596 0.037 Uiso 1 1 calc R
C27 C 0.26678(9) 0.35532(10) 0.38485(13) 0.0271(4) Uani 1 1 d .
H27A H 0.2269 0.3364 0.3428 0.033 Uiso 1 1 calc R
C28 C 0.28212(8) 0.34314(9) 0.49505(13) 0.0227(3) Uani 1 1 d .
H28A H 0.2527 0.3163 0.5271 0.027 Uiso 1 1 calc R
C29 C 0.34074(7) 0.37013(8) 0.55928(12) 0.0179(3) Uani 1 1 d .
C30 C 0.31725(8) 0.31526(8) 0.72520(12) 0.0186(3) Uani 1 1 d .
H30A H 0.3453 0.2808 0.7732 0.022 Uiso 1 1 calc R
H30B H 0.2848 0.2879 0.6718 0.022 Uiso 1 1 calc R
C31 C 0.42443(8) 0.54732(9) 0.81518(13) 0.0214(3) Uani 1 1 d .
H31A H 0.4651 0.5472 0.8728 0.026 Uiso 1 1 calc R
H31B H 0.4373 0.5523 0.7452 0.026 Uiso 1 1 calc R
C32 C 0.37940(8) 0.60837(9) 0.83179(12) 0.0217(3) Uani 1 1 d .
H32A H 0.3991 0.6544 0.8179 0.026 Uiso 1 1 calc R
H32B H 0.3729 0.6084 0.9064 0.026 Uiso 1 1 calc R
C33 C 0.34923(8) 0.68443(9) 0.60112(13) 0.0213(3) Uani 1 1 d .
H33A H 0.3567 0.7160 0.6606 0.026 Uiso 1 1 calc R
C34 C 0.36671(8) 0.70426(9) 0.50655(14) 0.0254(3) Uani 1 1 d .
H34A H 0.3877 0.7487 0.5021 0.031 Uiso 1 1 calc R
C35 C 0.35368(9) 0.65936(10) 0.41832(14) 0.0284(4) Uani 1 1 d .
H35A H 0.3647 0.6736 0.3529 0.034 Uiso 1 1 calc R
C36 C 0.32474(10) 0.59415(10) 0.42530(14) 0.0299(4) Uani 1 1 d .
H36A H 0.3157 0.5636 0.3646 0.036 Uiso 1 1 calc R
C37 C 0.30869(9) 0.57285(9) 0.52120(13) 0.0237(3) Uani 1 1 d .
H37A H 0.2896 0.5274 0.5261 0.028 Uiso 1 1 calc R
C38 C 0.32047(7) 0.61772(8) 0.60930(12) 0.0174(3) Uani 1 1 d .
C39 C 0.24874(11) 0.69380(13) 0.8590(2) 0.0475(6) Uani 1 1 d .
H39A H 0.2798 0.6762 0.9195 0.057 Uiso 1 1 calc R
C40 C 0.20375(14) 0.74639(16) 0.8713(3) 0.0754(11) Uani 1 1 d .
H40A H 0.2049 0.7655 0.9407 0.090 Uiso 1 1 calc R
C41 C 0.15781(15) 0.77100(14) 0.7851(4) 0.0772(11) Uani 1 1 d .
H41A H 0.1269 0.8063 0.7953 0.093 Uiso 1 1 calc R
C42 C 0.15613(13) 0.74501(13) 0.6840(3) 0.0637(9) Uani 1 1 d .
H42A H 0.1244 0.7625 0.6244 0.076 Uiso 1 1 calc R
C43 C 0.20096(10) 0.69297(11) 0.6689(2) 0.0407(5) Uani 1 1 d .
H43A H 0.1999 0.6750 0.5989 0.049 Uiso 1 1 calc R
C44 C 0.24743(9) 0.66730(9) 0.75646(16) 0.0285(4) Uani 1 1 d .
C45 C 0.24076(8) 0.53059(10) 0.98607(13) 0.0234(3) Uani 1 1 d .
C46 C 0.21690(10) 0.55406(12) 1.08002(15) 0.0356(4) Uani 1 1 d .
H46A H 0.1713 0.5712 1.0573 0.053 Uiso 1 1 calc R
H46B H 0.2452 0.5925 1.1160 0.053 Uiso 1 1 calc R
H46C H 0.2182 0.5142 1.1298 0.053 Uiso 1 1 calc R
N4 N 0.00990(10) 0.20949(11) 0.24916(17) 0.0499(5) Uani 1 1 d .
C47 C 0.06492(11) 0.31101(12) 0.37345(18) 0.0397(5) Uani 1 1 d .
H47A H 0.0770 0.3494 0.3295 0.060 Uiso 1 1 calc R
H47B H 0.1048 0.2932 0.4224 0.060 Uiso 1 1 calc R
H47C H 0.0339 0.3291 0.4152 0.060 Uiso 1 1 calc R
C48 C 0.03392(10) 0.25391(11) 0.30422(17) 0.0351(4) Uani 1 1 d .

loop_
_atom_site_aniso_label
_atom_site_aniso_U_11
_atom_site_aniso_U_22
_atom_site_aniso_U_33
_atom_site_aniso_U_23
_atom_site_aniso_U_13
_atom_site_aniso_U_12
Co1 0.01491(9) 0.01345(9) 0.01228(8) 0.00031(7) 0.00077(6) -0.00077(7)
B1 0.0256(8) 0.0210(9) 0.0240(8) -0.0055(7) 0.0064(7) -0.0037(7)
F1 0.0327(6) 0.0421(7) 0.0285(5) -0.0094(5) 0.0137(4) -0.0112(5)
F2 0.0553(8) 0.0231(6) 0.0687(9) 0.0054(6) 0.0224(7) 0.0075(6)
F3 0.0246(5) 0.0248(5) 0.0266(5) -0.0052(4) 0.0041(4) -0.0063(4)
F4 0.0313(5) 0.0552(8) 0.0241(5) -0.0108(5) 0.0034(4) -0.0145(5)
B2 0.0274(9) 0.0353(11) 0.0239(9) 0.0041(8) 0.0069(7) 0.0077(8)
F5 0.0469(8) 0.1478(18) 0.0224(6) -0.0043(8) 0.0057(6) 0.0150(10)
F6 0.0496(8) 0.0435(8) 0.0851(11) 0.0148(8) 0.0104(8) 0.0230(7)
F7 0.0752(12) 0.0431(9) 0.1483(19) 0.0155(10) 0.0607(12) -0.0006(8)
F8 0.0554(8) 0.0728(10) 0.0335(7) -0.0118(7) -0.0105(6) 0.0293(8)
N1 0.0165(5) 0.0155(6) 0.0148(5) 0.0020(4) -0.0007(4) -0.0007(5)
N2 0.0181(6) 0.0234(7) 0.0142(5) -0.0023(5) 0.0015(4) -0.0030(5)
N3 0.0183(5) 0.0202(6) 0.0175(6) 0.0007(5) 0.0008(4) 0.0003(5)
P1 0.01519(16) 0.01655(18) 0.01525(16) 0.00110(13) 0.00063(12) 0.00042(14)
P2 0.01509(15) 0.01413(17) 0.01395(16) 0.00137(13) 0.00017(12) -0.00109(13)
P3 0.01491(15) 0.01601(17) 0.01205(15) 0.00113(13) 0.00013(12) -0.00173(13)
P4 0.01957(17) 0.01306(17) 0.01620(16) -0.00099(13) 0.00301(13) -0.00091(14)
C1 0.0291(8) 0.0344(10) 0.0225(8) -0.0029(7) 0.0072(6) -0.0048(7)
C2 0.0324(9) 0.0532(13) 0.0305(9) -0.0053(9) 0.0150(8) -0.0073(9)
C3 0.0283(9) 0.0536(13) 0.0276(9) -0.0042(9) 0.0084(7) 0.0114(9)
C4 0.0339(9) 0.0338(10) 0.0302(9) 0.0004(8) 0.0068(7) 0.0132(8)
C5 0.0264(8) 0.0257(9) 0.0305(9) 0.0019(7) 0.0086(7) 0.0056(7)
C6 0.0158(6) 0.0250(8) 0.0188(6) 0.0014(6) 0.0015(5) 0.0025(6)
C7 0.0281(8) 0.0302(9) 0.0186(7) 0.0018(6) 0.0007(6) 0.0012(7)
C8 0.0398(10) 0.0389(11) 0.0189(7) 0.0040(7) -0.0001(7) -0.0051(8)
C9 0.0399(10) 0.0366(11) 0.0227(8) 0.0103(8) -0.0081(7) -0.0089(8)
C10 0.0386(10) 0.0375(11) 0.0338(10) 0.0131(9) -0.0066(8) 0.0097(9)
C11 0.0316(9) 0.0327(10) 0.0266(8) 0.0065(7) -0.0015(7) 0.0100(8)
C12 0.0188(6) 0.0208(7) 0.0183(7) 0.0034(6) -0.0021(5) -0.0016(6)
C13 0.0166(6) 0.0171(7) 0.0189(6) 0.0006(5) -0.0001(5) -0.0012(5)
C14 0.0171(6) 0.0182(7) 0.0191(6) 0.0031(6) 0.0016(5) -0.0033(5)
C15 0.0180(6) 0.0182(7) 0.0154(6) 0.0032(5) 0.0010(5) -0.0002(5)
C16 0.0283(8) 0.0187(7) 0.0156(6) 0.0015(6) 0.0020(6) 0.0022(6)
C17 0.0340(9) 0.0230(8) 0.0166(7) 0.0036(6) -0.0031(6) -0.0037(7)
C18 0.0214(7) 0.0220(8) 0.0275(8) 0.0128(6) -0.0048(6) -0.0038(6)
C19 0.0242(7) 0.0182(8) 0.0333(9) 0.0075(7) 0.0035(6) 0.0039(6)
C20 0.0263(7) 0.0176(7) 0.0224(7) 0.0015(6) 0.0037(6) 0.0021(6)
C21 0.0171(6) 0.0151(7) 0.0143(6) 0.0026(5) -0.0002(5) -0.0011(5)
C22 0.0190(6) 0.0161(7) 0.0135(6) 0.0014(5) -0.0018(5) -0.0016(5)
C23 0.0168(6) 0.0248(8) 0.0164(6) -0.0042(6) 0.0026(5) -0.0005(6)
C24 0.0277(8) 0.0251(8) 0.0210(7) -0.0008(6) 0.0055(6) -0.0005(7)
C25 0.0386(10) 0.0294(9) 0.0234(8) 0.0043(7) 0.0100(7) 0.0044(8)
C26 0.0424(10) 0.0332(10) 0.0164(7) 0.0002(7) 0.0035(7) 0.0106(8)
C27 0.0307(8) 0.0279(9) 0.0190(7) -0.0054(6) -0.0031(6) 0.0044(7)
C28 0.0239(7) 0.0234(8) 0.0190(7) -0.0038(6) 0.0012(6) 0.0013(6)
C29 0.0212(7) 0.0171(7) 0.0152(6) -0.0026(5) 0.0031(5) 0.0043(6)
C30 0.0210(7) 0.0167(7) 0.0168(6) -0.0015(5) 0.0009(5) 0.0002(6)
C31 0.0189(7) 0.0234(8) 0.0189(7) 0.0053(6) -0.0021(5) -0.0057(6)
C32 0.0267(7) 0.0195(7) 0.0163(6) -0.0001(6) -0.0008(6) -0.0072(6)
C33 0.0222(7) 0.0192(7) 0.0213(7) 0.0026(6) 0.0021(6) -0.0013(6)
C34 0.0265(8) 0.0221(8) 0.0271(8) 0.0080(6) 0.0044(6) -0.0020(6)
C35 0.0337(9) 0.0297(9) 0.0236(8) 0.0069(7) 0.0105(7) 0.0023(7)
C36 0.0447(10) 0.0256(9) 0.0207(7) 0.0002(7) 0.0100(7) 0.0004(8)
C37 0.0320(8) 0.0193(7) 0.0195(7) 0.0006(6) 0.0051(6) -0.0007(6)
C38 0.0179(6) 0.0156(7) 0.0174(6) 0.0020(5) 0.0011(5) 0.0004(5)
C39 0.0391(11) 0.0450(13) 0.0633(15) -0.0349(12) 0.0221(10) -0.0115(10)
C40 0.0515(16) 0.0581(18) 0.128(3) -0.0639(19) 0.0435(18) -0.0152(14)
C41 0.0501(16) 0.0299(13) 0.164(4) -0.0246(17) 0.051(2) 0.0023(11)
C42 0.0461(13) 0.0324(12) 0.121(3) 0.0253(15) 0.0376(16) 0.0193(11)
C43 0.0366(10) 0.0280(10) 0.0632(14) 0.0177(10) 0.0234(10) 0.0128(8)
C44 0.0301(8) 0.0156(7) 0.0439(10) -0.0036(7) 0.0167(8) -0.0005(7)
C45 0.0204(7) 0.0290(9) 0.0196(7) 0.0009(6) 0.0018(5) 0.0039(6)
C46 0.0351(10) 0.0507(13) 0.0232(8) -0.0035(8) 0.0116(7) 0.0119(9)
N4 0.0429(10) 0.0367(10) 0.0594(12) -0.0145(9) -0.0122(9) 0.0102(8)
C47 0.0405(11) 0.0354(11) 0.0406(11) -0.0113(9) 0.0030(9) -0.0011(9)
C48 0.0278(9) 0.0314(10) 0.0419(11) -0.0059(8) -0.0014(8) 0.0081(8)

loop_
_atom_type_symbol
_atom_type_description
_atom_type_scat_dispersion_real
_atom_type_scat_dispersion_imag
_atom_type_scat_source
C C 0.0033 0.0016 'International Tables Vol C Tables 4.2.6.8 and 6.1.1.4'
H H 0.0000 0.0000 'International Tables Vol C Tables 4.2.6.8 and 6.1.1.4'
B B 0.0013 0.0007 'International Tables Vol C Tables 4.2.6.8 and 6.1.1.4'
N N 0.0061 0.0033 'International Tables Vol C Tables 4.2.6.8 and 6.1.1.4'
F F 0.0171 0.0103 'International Tables Vol C Tables 4.2.6.8 and 6.1.1.4'
P P 0.1023 0.0942 'International Tables Vol C Tables 4.2.6.8 and 6.1.1.4'
Co Co 0.3494 0.9721 'International Tables Vol C Tables 4.2.6.8 and 6.1.1.4'

loop_
_geom_angle_atom_site_label_1
_geom_angle_atom_site_label_2
_geom_angle_atom_site_label_3
_geom_angle
N3 Co1 P3 98.28(4)
N3 Co1 P2 94.78(4)
P3 Co1 P2 80.569(16)
N3 Co1 P1 92.84(4)
P3 Co1 P1 164.126(18)
P2 Co1 P1 87.273(16)
N3 Co1 P4 90.86(4)
P3 Co1 P4 85.327(16)
P2 Co1 P4 165.423(17)
P1 Co1 P4 105.892(16)
N3 Co1 H1B 177.9(10)
P3 Co1 H1B 83.5(9)
P2 Co1 H1B 84.6(10)
P1 Co1 H1B 85.2(9)
P4 Co1 H1B 90.2(10)
F2 B1 F4 110.38(15)
F2 B1 F3 109.36(15)
F4 B1 F3 108.97(15)
F2 B1 F1 109.40(16)
F4 B1 F1 109.36(15)
F3 B1 F1 109.35(14)
F5 B2 F8 109.99(17)
F5 B2 F7 110.9(2)
F8 B2 F7 108.99(18)
F5 B2 F6 109.81(18)
F8 B2 F6 109.21(18)
F7 B2 F6 107.91(17)
C21 N1 C15 113.18(12)
C21 N1 C22 111.39(11)
C15 N1 C22 114.92(12)
C29 N2 C30 122.93(12)
C29 N2 C23 121.75(13)
C30 N2 C23 113.55(12)
C45 N3 Co1 171.22(13)
C6 P1 C12 104.61(7)
C6 P1 C13 105.89(8)
C12 P1 C13 103.09(7)
C6 P1 Co1 116.89(5)
C12 P1 Co1 118.92(5)
C13 P1 Co1 105.92(5)
C14 P2 C15 107.12(7)
C14 P2 C30 108.39(7)
C15 P2 C30 103.22(7)
C14 P2 Co1 110.03(5)
C15 P2 Co1 113.86(5)
C30 P2 Co1 113.77(5)
C22 P3 C31 105.27(7)
C22 P3 C23 102.44(7)
C31 P3 C23 110.21(8)
C22 P3 Co1 112.46(5)
C31 P3 Co1 110.76(5)
C23 P3 Co1 115.01(5)
C44 P4 C38 101.98(8)
C44 P4 C32 106.08(9)
C38 P4 C32 102.20(7)
C44 P4 Co1 119.28(6)
C38 P4 Co1 121.75(5)
C32 P4 Co1 103.42(5)
C6 C1 C2 119.96(19)
C3 C2 C1 120.87(19)
C4 C3 C2 119.71(18)
C3 C4 C5 119.6(2)
C4 C5 C6 121.13(18)
C1 C6 C5 118.56(16)
C1 C6 P1 122.61(14)
C5 C6 P1 118.82(13)
C8 C7 C12 120.69(17)
C9 C8 C7 119.56(19)
C10 C9 C8 120.25(17)
C9 C10 C11 120.26(19)
C10 C11 C12 120.31(19)
C11 C12 C7 118.89(15)
C11 C12 P1 123.35(13)
C7 C12 P1 117.76(12)
C14 C13 P1 110.24(10)
C13 C14 P2 107.11(10)
N1 C15 P2 109.31(10)
C21 C16 C17 119.58(15)
C18 C17 C16 120.35(16)
C17 C18 C19 119.90(15)
C18 C19 C20 120.12(16)
C21 C20 C19 120.04(15)
C20 C21 C16 120.00(14)
C20 C21 N1 118.16(13)
C16 C21 N1 121.81(14)
N1 C22 P3 109.54(10)
N2 C23 P3 113.43(10)
C25 C24 C29 121.04(16)
C26 C25 C24 121.25(18)
C25 C26 C27 118.23(16)
C26 C27 C28 121.62(16)
C27 C28 C29 120.58(16)
N2 C29 C28 121.33(14)
N2 C29 C24 121.34(14)
C28 C29 C24 117.29(14)
N2 C30 P2 113.89(11)
C32 C31 P3 107.50(11)
C31 C32 P4 106.55(10)
C34 C33 C38 120.11(15)
C33 C34 C35 120.06(16)
C36 C35 C34 120.14(16)
C35 C36 C37 120.20(17)
C38 C37 C36 120.15(16)
C37 C38 C33 119.28(15)
C37 C38 P4 122.87(12)
C33 C38 P4 117.84(12)
C40 C39 C44 118.9(3)
C41 C40 C39 121.0(3)
C42 C41 C40 120.3(2)
C41 C42 C43 120.0(3)
C42 C43 C44 119.9(2)
C43 C44 C39 119.82(19)
C43 C44 P4 118.88(15)
C39 C44 P4 121.07(17)
N3 C45 C46 177.80(18)
N4 C48 C47 179.3(3)

loop_
_geom_bond_atom_site_label_1
_geom_bond_atom_site_label_2
_geom_bond_distance
Co1 N3 1.9434(13)
Co1 P3 2.1763(4)
Co1 P2 2.1805(4)
Co1 P1 2.2329(4)
Co1 P4 2.2356(4)
Co1 H1B 1.38(2)
B1 F2 1.382(2)
B1 F4 1.381(2)
B1 F3 1.392(2)
B1 F1 1.401(2)
B2 F5 1.355(2)
B2 F8 1.367(2)
B2 F7 1.367(3)
B2 F6 1.389(3)
N1 C21 1.4450(18)
N1 C15 1.4645(19)
N1 C22 1.465(2)
N2 C29 1.4012(19)
N2 C30 1.439(2)
N2 C23 1.4417(19)
N3 C45 1.139(2)
P1 C6 1.8165(16)
P1 C12 1.8190(15)
P1 C13 1.8387(16)
P2 C14 1.8224(15)
P2 C15 1.8388(14)
P2 C30 1.8702(16)
P3 C22 1.8293(14)
P3 C31 1.8286(16)
P3 C23 1.8571(16)
P4 C44 1.8066(18)
P4 C38 1.8126(15)
P4 C32 1.8364(16)
C1 C6 1.386(2)
C1 C2 1.388(3)
C2 C3 1.382(3)
C3 C4 1.375(3)
C4 C5 1.388(2)
C5 C6 1.395(2)
C7 C8 1.390(2)
C7 C12 1.392(2)
C8 C9 1.386(3)
C9 C10 1.376(3)
C10 C11 1.389(3)
C11 C12 1.392(2)
C13 C14 1.531(2)
C16 C21 1.390(2)
C16 C17 1.391(2)
C17 C18 1.378(3)
C18 C19 1.383(3)
C19 C20 1.388(2)
C20 C21 1.380(2)
C24 C25 1.388(2)
C24 C29 1.405(2)
C25 C26 1.382(3)
C26 C27 1.381(3)
C27 C28 1.391(2)
C28 C29 1.403(2)
C31 C32 1.524(2)
C33 C34 1.383(2)
C33 C38 1.404(2)
C34 C35 1.386(3)
C35 C36 1.378(3)
C36 C37 1.394(2)
C37 C38 1.385(2)
C39 C40 1.392(4)
C39 C44 1.395(3)
C40 C41 1.369(5)
C41 C42 1.372(5)
C42 C43 1.392(3)
C43 C44 1.393(3)
C45 C46 1.460(2)
N4 C48 1.135(3)
C47 C48 1.450(3)
